data_7014705
loop_
_publ_author_name
'Ni, Zhaoping'
'Fiedler, Stephanie R.'
'Shores, Matthew P.'

_publ_section_title
;
 Investigation of anion-dependence in the spin-state switching
 properties of [(H2bip)2Fe(6-Mebpy)]X2.
;
_journal_issue 4
_journal_name_full 'Dalton transactions (Cambridge, England : 2003)'
_journal_page_first 944
_journal_page_last 950
_journal_paper_doi 10.1039/c0dt01079k
_journal_volume 40
_journal_year 2011
_chemical_formula_moiety 'C27 H38 Fe N10, 2(C24 H20 B)'
_chemical_formula_sum 'C75 H78 B2 Fe N10'
_chemical_formula_weight 1196.94
_space_group_IT_number 15
_symmetry_cell_setting monoclinic
_symmetry_space_group_name_Hall '-C 2yc'
_symmetry_space_group_name_H-M 'C 1 2/c 1'
_atom_sites_solution_hydrogens geom
_atom_sites_solution_primary direct
_atom_sites_solution_secondary difmap
_audit_creation_method SHELXL-97
_cell_angle_alpha 90.00
_cell_angle_beta 98.91(3)
_cell_angle_gamma 90.00
_cell_formula_units_Z 8
_cell_length_a 23.726(5)
_cell_length_b 14.829(3)
_cell_length_c 37.103(7)
_cell_measurement_reflns_used 9996
_cell_measurement_temperature 296(2)
_cell_measurement_theta_max 26.79
_cell_measurement_theta_min 2.20
_cell_volume 12897(5)
_computing_cell_refinement 'Bruker SMART'
_computing_data_collection 'Bruker SMART'
_computing_data_reduction 'Bruker SAINT'
_computing_molecular_graphics 'Bruker SHELXTL'
_computing_publication_material 'Bruker SHELXTL'
_computing_structure_refinement 'SHELXL-97 (Sheldrick, 1997)'
_computing_structure_solution 'SHELXS-97 (Sheldrick, 1990)'
_diffrn_ambient_temperature 296(2)
_diffrn_measured_fraction_theta_full 0.999
_diffrn_measured_fraction_theta_max 0.999
_diffrn_measurement_device_type 'CCD area detector'
_diffrn_measurement_method 'phi and omega scans'
_diffrn_radiation_monochromator graphite
_diffrn_radiation_source 'fine-focus sealed tube'
_diffrn_radiation_type MoK\a
_diffrn_radiation_wavelength 0.71073
_diffrn_reflns_av_R_equivalents 0.0478
_diffrn_reflns_av_sigmaI/netI 0.0279
_diffrn_reflns_limit_h_max 27
_diffrn_reflns_limit_h_min -27
_diffrn_reflns_limit_k_max 17
_diffrn_reflns_limit_k_min -17
_diffrn_reflns_limit_l_max 43
_diffrn_reflns_limit_l_min -43
_diffrn_reflns_number 95303
_diffrn_reflns_theta_full 24.71
_diffrn_reflns_theta_max 24.71
_diffrn_reflns_theta_min 1.91
_exptl_absorpt_coefficient_mu 0.286
_exptl_absorpt_correction_T_max 0.9217
_exptl_absorpt_correction_T_min 0.8886
_exptl_absorpt_correction_type multi-scan
_exptl_absorpt_process_details 'SADABS, Bruker(2000)'
_exptl_crystal_colour 'dark green'
_exptl_crystal_density_diffrn 1.233
_exptl_crystal_density_method 'not measured'
_exptl_crystal_description block
_exptl_crystal_F_000 5072
_exptl_crystal_size_max 0.42
_exptl_crystal_size_mid 0.25
_exptl_crystal_size_min 0.25
_refine_diff_density_max 0.364
_refine_diff_density_min -0.337
_refine_diff_density_rms 0.041
_refine_ls_extinction_method none
_refine_ls_goodness_of_fit_ref 1.128
_refine_ls_hydrogen_treatment constr
_refine_ls_matrix_type full
_refine_ls_number_parameters 795
_refine_ls_number_reflns 11001
_refine_ls_number_restraints 0
_refine_ls_restrained_S_all 1.128
_refine_ls_R_factor_all 0.0792
_refine_ls_R_factor_gt 0.0574
_refine_ls_shift/su_max 0.001
_refine_ls_shift/su_mean 0.000
_refine_ls_structure_factor_coef Fsqd
_refine_ls_weighting_details 'calc w=1/[\s^2^(Fo^2^)+(0.0438P)^2^+20.3163P] where P=(Fo^2^+2Fc^2^)/3'
_refine_ls_weighting_scheme calc
_refine_ls_wR_factor_gt 0.1309
_refine_ls_wR_factor_ref 0.1414
_reflns_number_gt 8351
_reflns_number_total 11001
_reflns_threshold_expression >2sigma(I)
_cod_data_source_file C0DT01079K.TXT
_cod_data_source_block 2-RT
_cod_depositor_comments
;
The following automatic conversions were performed:
'_symmetry_cell_setting' value 'Monoclinic' changed to 'monoclinic'
according to '/home/saulius/struct/CIF-dictionaries/cif_core.dic'
dictionary named 'cif_core.dic' version 2.4.1 from 2010-06-29.

Automatic conversion script
Id: cif_fix_enum 1555 2011-01-17 13:19:09Z saulius 
;
_cod_original_sg_symbol_H-M 'C 2/c'
_cod_database_code 7014705

loop_
_symmetry_equiv_pos_as_xyz
'x, y, z'
'-x, y, -z+1/2'
'x+1/2, y+1/2, z'
'-x+1/2, y+1/2, -z+1/2'
'-x, -y, -z'
'x, -y, z-1/2'
'-x+1/2, -y+1/2, -z'
'x+1/2, -y+1/2, z-1/2'

loop_
_atom_site_label
_atom_site_type_symbol
_atom_site_fract_x
_atom_site_fract_y
_atom_site_fract_z
_atom_site_U_iso_or_equiv
_atom_site_adp_type
_atom_site_occupancy
_atom_site_symmetry_multiplicity
_atom_site_calc_flag
_atom_site_refinement_flags
_atom_site_disorder_assembly
_atom_site_disorder_group
Fe1 Fe 0.093829(17) 0.61223(3) 0.121517(11) 0.04582(13) Uani 1 1 d . . .
N1 N 0.01954(10) 0.56416(17) 0.08744(6) 0.0483(6) Uani 1 1 d . . .
N2 N -0.05358(11) 0.45760(18) 0.08749(8) 0.0629(7) Uani 1 1 d . . .
H2A H -0.0637 0.4082 0.0968 0.075 Uiso 1 1 calc R . .
N3 N 0.02637(12) 0.35369(18) 0.13338(8) 0.0692(8) Uani 1 1 d . A .
H3A H -0.0020 0.3274 0.1203 0.083 Uiso 1 1 calc R . .
N4 N 0.07619(11) 0.48924(18) 0.14654(7) 0.0590(7) Uani 1 1 d . A .
N5 N 0.15320(11) 0.53907(19) 0.09700(7) 0.0635(7) Uani 1 1 d . . .
N6 N 0.24579(13) 0.4799(2) 0.11032(9) 0.0828(10) Uani 1 1 d . . .
H6E H 0.2786 0.4844 0.1238 0.099 Uiso 1 1 calc R . .
N7 N 0.27105(11) 0.6269(2) 0.15766(9) 0.0776(9) Uani 1 1 d . B .
H7E H 0.2980 0.6001 0.1489 0.093 Uiso 1 1 calc R . .
N8 N 0.17218(11) 0.64411(17) 0.15400(7) 0.0560(7) Uani 1 1 d . B .
N9 N 0.08937(10) 0.74181(17) 0.09517(7) 0.0533(6) Uani 1 1 d . C .
N10 N 0.04319(10) 0.68978(19) 0.15213(7) 0.0569(7) Uani 1 1 d . . .
B1 B 0.40606(16) 0.6499(3) 0.08163(11) 0.0562(9) Uani 1 1 d . . .
B2 B 0.28679(16) 0.1461(3) 0.16795(10) 0.0565(9) Uani 1 1 d . . .
C1 C -0.01689(14) 0.6158(2) 0.05969(10) 0.0692(10) Uani 1 1 d . . .
H1A H 0.0066 0.6442 0.0438 0.083 Uiso 1 1 calc R . .
H1B H -0.0356 0.6632 0.0715 0.083 Uiso 1 1 calc R . .
C2 C -0.06124(16) 0.5595(3) 0.03724(10) 0.0817(11) Uani 1 1 d . . .
H2B H -0.0876 0.5985 0.0219 0.098 Uiso 1 1 calc R . .
H2C H -0.0430 0.5206 0.0215 0.098 Uiso 1 1 calc R . .
C3 C -0.09350(15) 0.5033(3) 0.05990(11) 0.0786(11) Uani 1 1 d . . .
H3B H -0.1189 0.5410 0.0715 0.094 Uiso 1 1 calc R . .
H3C H -0.1163 0.4594 0.0447 0.094 Uiso 1 1 calc R . .
C4 C -0.00150(12) 0.4906(2) 0.09876(8) 0.0462(7) Uani 1 1 d . . .
C5 C 0.03685(13) 0.4414(2) 0.12819(8) 0.0499(7) Uani 1 1 d . . .
C6 C 0.0635(2) 0.3034(3) 0.16128(13) 0.1075(17) Uani 1 1 d . . .
H6A H 0.0428 0.2899 0.1812 0.129 Uiso 0.412(15) 1 calc PR A 1
H6B H 0.0738 0.2467 0.1510 0.129 Uiso 0.412(15) 1 calc PR A 1
H6C H 0.0409 0.2586 0.1716 0.129 Uiso 0.588(15) 1 d PR A 2
H6D H 0.0920 0.2718 0.1500 0.129 Uiso 0.588(15) 1 d PR A 2
C7A C 0.1139(5) 0.3515(6) 0.1751(3) 0.072(4) Uiso 0.412(15) 1 d P A 1
H7A H 0.1256 0.3316 0.2000 0.087 Uiso 0.412(15) 1 calc PR A 1
H7B H 0.1433 0.3317 0.1613 0.087 Uiso 0.412(15) 1 calc PR A 1
C7B C 0.0892(4) 0.3567(4) 0.1889(2) 0.067(3) Uiso 0.588(15) 1 d P A 2
H7C H 0.1192 0.3225 0.2036 0.081 Uiso 0.588(15) 1 calc PR A 2
H7D H 0.0614 0.3729 0.2044 0.081 Uiso 0.588(15) 1 calc PR A 2
C8 C 0.11521(18) 0.4444(3) 0.17541(11) 0.0860(12) Uani 1 1 d . . .
H8A H 0.1538 0.4638 0.1737 0.103 Uiso 0.412(15) 1 calc PR A 1
H8B H 0.1065 0.4649 0.1988 0.103 Uiso 0.412(15) 1 calc PR A 1
H8C H 0.1239 0.4851 0.1960 0.103 Uiso 0.588(15) 1 d PR A 2
H8D H 0.1506 0.4309 0.1665 0.103 Uiso 0.588(15) 1 d PR A 2
C9 C 0.13826(18) 0.4701(3) 0.06863(12) 0.0987(15) Uani 1 1 d . . .
H9A H 0.1106 0.4950 0.0492 0.118 Uiso 1 1 calc R . .
H9B H 0.1207 0.4192 0.0790 0.118 Uiso 1 1 calc R . .
C10 C 0.18898(18) 0.4384(3) 0.05323(13) 0.1016(16) Uani 1 1 d . . .
H10A H 0.2026 0.4866 0.0392 0.122 Uiso 1 1 calc R . .
H10B H 0.1781 0.3882 0.0368 0.122 Uiso 1 1 calc R . .
C11 C 0.2364(2) 0.4090(3) 0.08278(13) 0.0940(14) Uani 1 1 d . . .
H11A H 0.2259 0.3532 0.0938 0.113 Uiso 1 1 calc R . .
H11B H 0.2710 0.3986 0.0725 0.113 Uiso 1 1 calc R . .
C12 C 0.20452(14) 0.5380(2) 0.11494(9) 0.0596(8) Uani 1 1 d . . .
C13 C 0.21674(13) 0.6082(2) 0.14417(9) 0.0539(7) Uani 1 1 d . . .
C14 C 0.28514(17) 0.6921(3) 0.18708(12) 0.0993(15) Uani 1 1 d . . .
H14A H 0.3204 0.7229 0.1845 0.119 Uiso 0.544(10) 1 calc PR B 1
H14B H 0.2905 0.6613 0.2104 0.119 Uiso 0.544(10) 1 calc PR B 1
H14C H 0.3185 0.6717 0.2035 0.119 Uiso 0.456(10) 1 d PR B 2
H14D H 0.2941 0.7498 0.1771 0.119 Uiso 0.456(10) 1 d PR B 2
C15A C 0.2370(3) 0.7595(5) 0.1854(2) 0.076(3) Uiso 0.544(10) 1 d P B 1
H15A H 0.2426 0.7963 0.2073 0.091 Uiso 0.544(10) 1 calc PR B 1
H15B H 0.2374 0.7991 0.1646 0.091 Uiso 0.544(10) 1 calc PR B 1
C15B C 0.2386(4) 0.7070(7) 0.2057(3) 0.079(3) Uiso 0.456(10) 1 d P B 2
H15C H 0.2455 0.7623 0.2196 0.094 Uiso 0.456(10) 1 calc PR B 2
H15D H 0.2373 0.6582 0.2229 0.094 Uiso 0.456(10) 1 calc PR B 2
C16 C 0.18133(16) 0.7138(3) 0.18215(11) 0.0811(12) Uani 1 1 d . . .
H16A H 0.1778 0.6866 0.2055 0.097 Uiso 0.544(10) 1 calc PR B 1
H16B H 0.1514 0.7587 0.1769 0.097 Uiso 0.544(10) 1 calc PR B 1
H16C H 0.1509 0.7113 0.1968 0.097 Uiso 0.456(10) 1 d PR B 2
H16D H 0.1800 0.7727 0.1706 0.097 Uiso 0.456(10) 1 d PR B 2
C17 C 0.11439(15) 0.7669(2) 0.06661(10) 0.0686(10) Uani 1 1 d . . .
H17B H 0.1395 0.7272 0.0579 0.082 Uiso 0.286(10) 1 calc PR C 2
C18 C 0.10413(19) 0.8493(3) 0.04985(11) 0.0873(12) Uani 1 1 d . C .
H18A H 0.1228 0.8653 0.0305 0.105 Uiso 1 1 calc R . .
C19 C 0.0667(2) 0.9068(3) 0.06158(12) 0.0961(14) Uani 1 1 d . . .
H19A H 0.0585 0.9619 0.0500 0.115 Uiso 1 1 calc R C .
C20 C 0.04107(17) 0.8826(3) 0.09092(11) 0.0791(11) Uani 1 1 d . C .
H20A H 0.0152 0.9214 0.0993 0.095 Uiso 1 1 calc R . .
C21 C 0.05373(12) 0.8015(2) 0.10776(8) 0.0510(7) Uani 1 1 d . . .
C22 C 0.03011(12) 0.7737(2) 0.14049(8) 0.0518(8) Uani 1 1 d . C .
C23 C -0.00242(14) 0.8300(3) 0.15869(10) 0.0696(10) Uani 1 1 d . . .
H23A H -0.0105 0.8886 0.1505 0.084 Uiso 1 1 calc R C .
C24 C -0.02258(17) 0.7985(3) 0.18884(11) 0.0842(12) Uani 1 1 d . C .
H24A H -0.0442 0.8358 0.2015 0.101 Uiso 1 1 calc R . .
C25 C -0.01106(17) 0.7132(4) 0.20024(11) 0.0854(12) Uani 1 1 d . . .
H25A H -0.0255 0.6904 0.2203 0.103 Uiso 1 1 calc R C .
C26 C 0.02247(15) 0.6606(3) 0.18167(10) 0.0769(11) Uani 1 1 d . C .
H26A H 0.0312 0.6022 0.1899 0.092 Uiso 0.714(10) 1 calc PR C 1
C27A C 0.1549(3) 0.7090(5) 0.0532(2) 0.123(3) Uiso 0.714(10) 1 d P C 1
H27A H 0.1796 0.6826 0.0734 0.184 Uiso 0.714(10) 1 calc PR C 1
H27B H 0.1772 0.7434 0.0386 0.184 Uiso 0.714(10) 1 calc PR C 1
H27C H 0.1350 0.6620 0.0386 0.184 Uiso 0.714(10) 1 calc PR C 1
C27B C 0.0454(12) 0.5907(19) 0.2060(8) 0.199(13) Uiso 0.286(10) 1 d P C 2
H27D H 0.0513 0.5376 0.1922 0.298 Uiso 0.286(10) 1 calc PR C 2
H27E H 0.0193 0.5774 0.2226 0.298 Uiso 0.286(10) 1 calc PR C 2
H27F H 0.0812 0.6100 0.2195 0.298 Uiso 0.286(10) 1 calc PR C 2
C28 C 0.40984(13) 0.6041(2) 0.12234(9) 0.0566(8) Uani 1 1 d . . .
C29 C 0.38806(13) 0.5196(2) 0.12846(10) 0.0581(8) Uani 1 1 d . . .
H29A H 0.3723 0.4854 0.1084 0.070 Uiso 1 1 calc R . .
C30 C 0.38876(15) 0.4839(3) 0.16301(11) 0.0709(10) Uani 1 1 d . . .
H30A H 0.3727 0.4275 0.1657 0.085 Uiso 1 1 calc R . .
C31 C 0.41311(17) 0.5314(3) 0.19340(11) 0.0810(11) Uani 1 1 d . . .
H31A H 0.4134 0.5081 0.2167 0.097 Uiso 1 1 calc R . .
C32 C 0.43687(18) 0.6140(3) 0.18844(11) 0.0862(12) Uani 1 1 d . . .
H32A H 0.4544 0.6466 0.2085 0.103 Uiso 1 1 calc R . .
C33 C 0.43486(15) 0.6489(3) 0.15379(10) 0.0722(10) Uani 1 1 d . . .
H33A H 0.4510 0.7053 0.1513 0.087 Uiso 1 1 calc R . .
C34 C 0.46987(14) 0.6867(2) 0.07570(9) 0.0554(8) Uani 1 1 d . . .
C35 C 0.52024(14) 0.6482(2) 0.09288(10) 0.0659(9) Uani 1 1 d . . .
H35A H 0.5181 0.6044 0.1106 0.079 Uiso 1 1 calc R . .
C36 C 0.57372(15) 0.6715(2) 0.08504(12) 0.0768(11) Uani 1 1 d . . .
H36A H 0.6062 0.6435 0.0972 0.092 Uiso 1 1 calc R . .
C37 C 0.57832(18) 0.7361(3) 0.05923(13) 0.0824(12) Uani 1 1 d . . .
H37A H 0.6139 0.7524 0.0537 0.099 Uiso 1 1 calc R . .
C38 C 0.52995(19) 0.7762(3) 0.04173(11) 0.0806(11) Uani 1 1 d . . .
H38A H 0.5327 0.8202 0.0243 0.097 Uiso 1 1 calc R . .
C39 C 0.47672(16) 0.7520(2) 0.04966(9) 0.0656(9) Uani 1 1 d . . .
H39A H 0.4445 0.7803 0.0372 0.079 Uiso 1 1 calc R . .
C40 C 0.35993(14) 0.7341(2) 0.07739(10) 0.0608(9) Uani 1 1 d . . .
C41 C 0.34838(17) 0.7878(2) 0.10621(11) 0.0757(10) Uani 1 1 d . . .
H41A H 0.3674 0.7749 0.1295 0.091 Uiso 1 1 calc R . .
C42 C 0.3105(2) 0.8589(3) 0.10224(15) 0.0934(13) Uani 1 1 d . . .
H42A H 0.3053 0.8932 0.1224 0.112 Uiso 1 1 calc R . .
C43 C 0.28062(18) 0.8790(3) 0.06875(15) 0.0907(13) Uani 1 1 d . . .
H43A H 0.2538 0.9252 0.0662 0.109 Uiso 1 1 calc R . .
C44 C 0.29042(17) 0.8306(3) 0.03914(13) 0.0898(13) Uani 1 1 d . . .
H44A H 0.2712 0.8446 0.0161 0.108 Uiso 1 1 calc R . .
C45 C 0.32954(16) 0.7599(3) 0.04375(12) 0.0794(11) Uani 1 1 d . . .
H45A H 0.3358 0.7279 0.0232 0.095 Uiso 1 1 calc R . .
C46 C 0.38770(14) 0.5720(2) 0.05043(9) 0.0552(8) Uani 1 1 d . . .
C47 C 0.33146(15) 0.5494(2) 0.03682(10) 0.0689(10) Uani 1 1 d . . .
H47A H 0.3024 0.5806 0.0456 0.083 Uiso 1 1 calc R . .
C48 C 0.31665(17) 0.4826(3) 0.01084(11) 0.0818(12) Uani 1 1 d . . .
H48A H 0.2784 0.4716 0.0019 0.098 Uiso 1 1 calc R . .
C49 C 0.35847(18) 0.4327(3) -0.00171(11) 0.0800(11) Uani 1 1 d . . .
H49A H 0.3489 0.3875 -0.0190 0.096 Uiso 1 1 calc R . .
C50 C 0.41393(17) 0.4506(2) 0.01161(10) 0.0714(10) Uani 1 1 d . . .
H50A H 0.4426 0.4163 0.0039 0.086 Uiso 1 1 calc R . .
C51 C 0.42810(15) 0.5194(2) 0.03660(9) 0.0632(9) Uani 1 1 d . . .
H51A H 0.4665 0.5312 0.0446 0.076 Uiso 1 1 calc R . .
C52 C 0.30009(13) 0.2351(2) 0.19393(8) 0.0529(8) Uani 1 1 d . . .
C53 C 0.34435(14) 0.2421(2) 0.22330(9) 0.0608(9) Uani 1 1 d . . .
H53A H 0.3683 0.1928 0.2291 0.073 Uiso 1 1 calc R . .
C54 C 0.35416(16) 0.3205(3) 0.24438(9) 0.0706(10) Uani 1 1 d . . .
H54A H 0.3847 0.3229 0.2634 0.085 Uiso 1 1 calc R . .
C55 C 0.31903(18) 0.3936(3) 0.23721(10) 0.0743(11) Uani 1 1 d . . .
H55A H 0.3249 0.4451 0.2516 0.089 Uiso 1 1 calc R . .
C56 C 0.27484(17) 0.3898(2) 0.20843(11) 0.0744(10) Uani 1 1 d . . .
H56A H 0.2506 0.4390 0.2032 0.089 Uiso 1 1 calc R . .
C57 C 0.26655(15) 0.3128(2) 0.18728(9) 0.0636(9) Uani 1 1 d . . .
H57A H 0.2371 0.3126 0.1676 0.076 Uiso 1 1 calc R . .
C58 C 0.29689(14) 0.1768(2) 0.12655(9) 0.0569(8) Uani 1 1 d . . .
C59 C 0.34486(16) 0.2284(2) 0.12216(10) 0.0678(9) Uani 1 1 d . . .
H59A H 0.3696 0.2450 0.1430 0.081 Uiso 1 1 calc R . .
C60 C 0.35768(18) 0.2561(3) 0.08882(11) 0.0761(10) Uani 1 1 d . . .
H60A H 0.3901 0.2907 0.0877 0.091 Uiso 1 1 calc R . .
C61 C 0.3224(2) 0.2323(3) 0.05737(11) 0.0826(12) Uani 1 1 d . . .
H61A H 0.3307 0.2499 0.0347 0.099 Uiso 1 1 calc R . .
C62 C 0.2751(2) 0.1826(3) 0.05990(10) 0.0824(12) Uani 1 1 d . . .
H62A H 0.2507 0.1664 0.0388 0.099 Uiso 1 1 calc R . .
C63 C 0.26239(16) 0.1554(2) 0.09379(10) 0.0714(10) Uani 1 1 d . . .
H63A H 0.2296 0.1216 0.0945 0.086 Uiso 1 1 calc R . .
C64 C 0.22203(14) 0.1076(2) 0.16948(10) 0.0632(9) Uani 1 1 d . . .
C65 C 0.18607(15) 0.1407(2) 0.19248(11) 0.0737(10) Uani 1 1 d . . .
H65A H 0.1974 0.1918 0.2062 0.088 Uiso 1 1 calc R . .
C66 C 0.13388(18) 0.1014(3) 0.19612(14) 0.0995(16) Uani 1 1 d . . .
H66A H 0.1113 0.1264 0.2119 0.119 Uiso 1 1 calc R . .
C67 C 0.1160(2) 0.0257(4) 0.17623(19) 0.123(2) Uani 1 1 d . . .
H67A H 0.0809 -0.0004 0.1779 0.148 Uiso 1 1 calc R . .
C68 C 0.1509(2) -0.0103(3) 0.15407(18) 0.118(2) Uani 1 1 d . . .
H68A H 0.1398 -0.0628 0.1412 0.142 Uiso 1 1 calc R . .
C69 C 0.20227(17) 0.0293(3) 0.15027(13) 0.0874(13) Uani 1 1 d . . .
H69A H 0.2245 0.0033 0.1345 0.105 Uiso 1 1 calc R . .
C70 C 0.32996(13) 0.0621(2) 0.18264(8) 0.0565(8) Uani 1 1 d . . .
C71 C 0.31703(16) 0.0049(3) 0.21000(10) 0.0775(11) Uani 1 1 d . . .
H71A H 0.2841 0.0163 0.2200 0.093 Uiso 1 1 calc R . .
C72 C 0.35059(19) -0.0681(3) 0.22315(11) 0.0885(12) Uani 1 1 d . . .
H72A H 0.3397 -0.1049 0.2412 0.106 Uiso 1 1 calc R . .
C73 C 0.3997(2) -0.0856(3) 0.20953(12) 0.0901(13) Uani 1 1 d . . .
H73A H 0.4228 -0.1340 0.2183 0.108 Uiso 1 1 calc R . .
C74 C 0.41423(19) -0.0313(3) 0.18300(12) 0.0931(13) Uani 1 1 d . . .
H74A H 0.4477 -0.0426 0.1736 0.112 Uiso 1 1 calc R . .
C75 C 0.37996(16) 0.0410(3) 0.16970(10) 0.0751(10) Uani 1 1 d . . .
H75A H 0.3911 0.0766 0.1514 0.090 Uiso 1 1 calc R . .

loop_
_atom_site_aniso_label
_atom_site_aniso_U_11
_atom_site_aniso_U_22
_atom_site_aniso_U_33
_atom_site_aniso_U_23
_atom_site_aniso_U_13
_atom_site_aniso_U_12
Fe1 0.0417(2) 0.0438(2) 0.0529(3) -0.0032(2) 0.01023(18) 0.00069(19)
N1 0.0424(13) 0.0515(15) 0.0500(14) 0.0087(12) 0.0040(11) 0.0013(11)
N2 0.0506(15) 0.0575(16) 0.0760(19) 0.0106(14) -0.0046(13) -0.0095(13)
N3 0.0717(18) 0.0514(16) 0.0761(19) 0.0166(15) -0.0146(15) -0.0091(14)
N4 0.0628(16) 0.0518(16) 0.0568(16) 0.0020(13) -0.0087(13) -0.0003(13)
N5 0.0562(17) 0.0722(19) 0.0645(17) -0.0290(15) 0.0172(14) -0.0085(14)
N6 0.0607(18) 0.078(2) 0.112(3) -0.0414(19) 0.0210(17) 0.0077(16)
N7 0.0488(16) 0.092(2) 0.092(2) -0.0400(19) 0.0115(15) 0.0006(15)
N8 0.0532(15) 0.0523(15) 0.0652(17) -0.0197(13) 0.0179(13) 0.0001(12)
N9 0.0499(14) 0.0545(16) 0.0575(16) -0.0007(13) 0.0150(12) -0.0030(12)
N10 0.0436(14) 0.0689(18) 0.0597(16) 0.0059(14) 0.0125(12) 0.0012(13)
B1 0.056(2) 0.050(2) 0.064(2) -0.0063(18) 0.0146(18) -0.0075(17)
B2 0.053(2) 0.054(2) 0.059(2) -0.0049(18) 0.0002(17) -0.0004(17)
C1 0.062(2) 0.068(2) 0.072(2) 0.0225(19) -0.0074(17) -0.0072(18)
C2 0.068(2) 0.099(3) 0.071(2) 0.023(2) -0.0095(19) -0.004(2)
C3 0.056(2) 0.084(3) 0.089(3) 0.013(2) -0.0129(19) -0.0103(19)
C4 0.0430(16) 0.0479(17) 0.0481(17) -0.0036(14) 0.0080(13) -0.0014(13)
C5 0.0521(17) 0.0474(18) 0.0506(18) 0.0017(15) 0.0095(14) 0.0017(14)
C6 0.121(4) 0.073(3) 0.109(3) 0.037(3) -0.042(3) -0.015(3)
C8 0.094(3) 0.072(3) 0.078(3) 0.010(2) -0.030(2) -0.005(2)
C9 0.086(3) 0.119(4) 0.098(3) -0.068(3) 0.033(2) -0.026(3)
C10 0.086(3) 0.110(4) 0.116(4) -0.067(3) 0.039(3) -0.020(3)
C11 0.106(3) 0.071(3) 0.114(4) -0.037(3) 0.046(3) -0.003(2)
C12 0.0527(19) 0.058(2) 0.072(2) -0.0198(17) 0.0250(17) -0.0026(16)
C13 0.0479(17) 0.0540(18) 0.0612(19) -0.0101(16) 0.0128(14) -0.0031(15)
C14 0.064(2) 0.127(4) 0.105(3) -0.061(3) 0.006(2) -0.014(2)
C16 0.071(2) 0.085(3) 0.087(3) -0.045(2) 0.013(2) 0.003(2)
C17 0.069(2) 0.066(2) 0.078(2) 0.0012(19) 0.0334(19) 0.0023(18)
C18 0.103(3) 0.082(3) 0.086(3) 0.025(2) 0.043(2) 0.003(2)
C19 0.118(4) 0.077(3) 0.100(3) 0.033(2) 0.039(3) 0.028(3)
C20 0.091(3) 0.064(2) 0.087(3) 0.009(2) 0.027(2) 0.019(2)
C21 0.0455(16) 0.0469(18) 0.0593(19) -0.0039(15) 0.0038(14) 0.0019(14)
C22 0.0374(15) 0.060(2) 0.0570(19) -0.0075(16) 0.0037(13) -0.0013(14)
C23 0.062(2) 0.075(2) 0.076(2) -0.010(2) 0.0220(18) 0.0089(18)
C24 0.072(2) 0.113(4) 0.071(3) -0.016(3) 0.024(2) 0.014(2)
C25 0.070(2) 0.130(4) 0.061(2) 0.009(3) 0.0231(19) 0.007(3)
C26 0.061(2) 0.096(3) 0.076(2) 0.023(2) 0.0184(19) 0.006(2)
C28 0.0484(17) 0.058(2) 0.067(2) -0.0083(17) 0.0182(15) -0.0055(15)
C29 0.0483(17) 0.054(2) 0.074(2) -0.0005(17) 0.0164(16) 0.0023(15)
C30 0.062(2) 0.063(2) 0.090(3) 0.014(2) 0.020(2) 0.0021(18)
C31 0.082(3) 0.092(3) 0.072(3) 0.014(2) 0.022(2) 0.000(2)
C32 0.087(3) 0.106(3) 0.067(3) -0.011(2) 0.017(2) -0.014(3)
C33 0.076(2) 0.073(2) 0.070(2) -0.005(2) 0.0174(19) -0.0185(19)
C34 0.063(2) 0.0407(17) 0.067(2) -0.0084(15) 0.0221(16) -0.0062(15)
C35 0.065(2) 0.0446(18) 0.091(3) -0.0002(18) 0.0235(19) -0.0006(16)
C36 0.059(2) 0.057(2) 0.117(3) -0.010(2) 0.025(2) -0.0002(17)
C37 0.075(3) 0.071(3) 0.111(3) -0.018(2) 0.046(2) -0.015(2)
C38 0.104(3) 0.071(3) 0.075(3) 0.001(2) 0.039(2) -0.025(2)
C39 0.074(2) 0.060(2) 0.065(2) -0.0046(18) 0.0163(18) -0.0094(18)
C40 0.0571(19) 0.0523(19) 0.076(2) -0.0140(18) 0.0179(17) -0.0080(15)
C41 0.087(3) 0.060(2) 0.085(3) -0.010(2) 0.032(2) -0.001(2)
C42 0.104(3) 0.069(3) 0.117(4) -0.026(3) 0.046(3) 0.006(2)
C43 0.075(3) 0.067(3) 0.133(4) -0.016(3) 0.023(3) 0.012(2)
C44 0.071(2) 0.077(3) 0.114(3) -0.014(3) -0.011(2) 0.008(2)
C45 0.074(2) 0.070(2) 0.090(3) -0.025(2) 0.000(2) 0.011(2)
C46 0.064(2) 0.0448(17) 0.0604(19) -0.0001(15) 0.0212(16) -0.0056(15)
C47 0.066(2) 0.067(2) 0.078(2) -0.0216(19) 0.0262(18) -0.0141(18)
C48 0.079(3) 0.083(3) 0.087(3) -0.029(2) 0.027(2) -0.030(2)
C49 0.102(3) 0.064(2) 0.082(3) -0.026(2) 0.037(2) -0.024(2)
C50 0.090(3) 0.051(2) 0.079(2) -0.0121(19) 0.031(2) 0.0005(19)
C51 0.073(2) 0.0478(19) 0.070(2) -0.0050(17) 0.0166(18) 0.0005(16)
C52 0.0475(17) 0.058(2) 0.0546(19) -0.0035(15) 0.0134(14) -0.0088(15)
C53 0.0573(19) 0.072(2) 0.0542(19) -0.0045(17) 0.0138(16) -0.0141(17)
C54 0.075(2) 0.089(3) 0.0492(19) -0.009(2) 0.0145(17) -0.036(2)
C55 0.100(3) 0.061(2) 0.068(2) -0.013(2) 0.032(2) -0.028(2)
C56 0.089(3) 0.056(2) 0.081(3) -0.008(2) 0.022(2) -0.009(2)
C57 0.066(2) 0.058(2) 0.065(2) -0.0062(17) 0.0048(17) -0.0091(17)
C58 0.0621(19) 0.0472(18) 0.059(2) -0.0099(15) 0.0006(16) 0.0024(15)
C59 0.075(2) 0.066(2) 0.062(2) -0.0046(18) 0.0070(18) -0.0060(19)
C60 0.092(3) 0.065(2) 0.076(3) -0.002(2) 0.026(2) 0.002(2)
C61 0.119(4) 0.068(3) 0.064(3) -0.006(2) 0.025(2) 0.018(3)
C62 0.113(3) 0.072(3) 0.056(2) -0.016(2) -0.007(2) 0.011(2)
C63 0.079(2) 0.057(2) 0.073(2) -0.0135(19) -0.0041(19) -0.0030(18)
C64 0.0522(18) 0.0512(19) 0.081(2) 0.0106(18) -0.0050(17) 0.0003(16)
C65 0.057(2) 0.060(2) 0.102(3) 0.026(2) 0.007(2) 0.0008(17)
C66 0.065(2) 0.094(3) 0.140(4) 0.062(3) 0.018(3) 0.005(2)
C67 0.059(3) 0.108(4) 0.190(6) 0.079(4) -0.019(3) -0.026(3)
C68 0.091(4) 0.073(3) 0.170(6) 0.035(3) -0.043(4) -0.034(3)
C69 0.076(3) 0.059(2) 0.117(3) 0.003(2) -0.018(2) -0.011(2)
C70 0.0554(19) 0.060(2) 0.0510(18) -0.0071(16) -0.0014(15) -0.0022(15)
C71 0.066(2) 0.093(3) 0.072(2) 0.013(2) 0.0068(19) 0.010(2)
C72 0.089(3) 0.096(3) 0.076(3) 0.023(2) 0.000(2) 0.005(3)
C73 0.098(3) 0.085(3) 0.082(3) 0.005(2) -0.001(2) 0.031(3)
C74 0.088(3) 0.103(3) 0.091(3) 0.005(3) 0.024(2) 0.037(3)
C75 0.075(2) 0.079(3) 0.074(2) 0.008(2) 0.0172(19) 0.014(2)

loop_
_atom_type_symbol
_atom_type_description
_atom_type_scat_dispersion_real
_atom_type_scat_dispersion_imag
_atom_type_scat_source
C C 0.0033 0.0016 'International Tables Vol C Tables 4.2.6.8 and 6.1.1.4'
H H 0.0000 0.0000 'International Tables Vol C Tables 4.2.6.8 and 6.1.1.4'
B B 0.0013 0.0007 'International Tables Vol C Tables 4.2.6.8 and 6.1.1.4'
Fe Fe 0.3463 0.8444 'International Tables Vol C Tables 4.2.6.8 and 6.1.1.4'
N N 0.0061 0.0033 'International Tables Vol C Tables 4.2.6.8 and 6.1.1.4'

loop_
_geom_angle_atom_site_label_1
_geom_angle_atom_site_label_2
_geom_angle_atom_site_label_3
_geom_angle
_geom_angle_site_symmetry_1
_geom_angle_site_symmetry_3
_geom_angle_publ_flag
N5 Fe1 N8 76.79(10) . . ?
N5 Fe1 N10 172.14(10) . . ?
N8 Fe1 N10 95.45(10) . . ?
N5 Fe1 N4 86.34(11) . . ?
N8 Fe1 N4 99.16(10) . . ?
N10 Fe1 N4 93.75(11) . . ?
N5 Fe1 N1 96.86(10) . . ?
N8 Fe1 N1 172.74(9) . . ?
N10 Fe1 N1 90.81(10) . . ?
N4 Fe1 N1 76.70(9) . . ?
N5 Fe1 N9 104.74(11) . . ?
N8 Fe1 N9 92.09(10) . . ?
N10 Fe1 N9 76.50(10) . . ?
N4 Fe1 N9 165.81(10) . . ?
N1 Fe1 N9 92.95(9) . . ?
C4 N1 C1 117.1(2) . . ?
C4 N1 Fe1 114.51(19) . . ?
C1 N1 Fe1 126.2(2) . . ?
C4 N2 C3 121.4(3) . . ?
C4 N2 H2A 119.3 . . ?
C3 N2 H2A 119.3 . . ?
C5 N3 C6 119.5(3) . . ?
C5 N3 H3A 120.3 . . ?
C6 N3 H3A 120.3 . . ?
C5 N4 C8 117.7(3) . . ?
C5 N4 Fe1 114.9(2) . . ?
C8 N4 Fe1 124.5(2) . . ?
C12 N5 C9 117.6(3) . . ?
C12 N5 Fe1 115.2(2) . . ?
C9 N5 Fe1 124.6(2) . . ?
C12 N6 C11 121.3(3) . . ?
C12 N6 H6E 119.4 . . ?
C11 N6 H6E 119.4 . . ?
C13 N7 C14 120.9(3) . . ?
C13 N7 H7E 119.5 . . ?
C14 N7 H7E 119.5 . . ?
C13 N8 C16 117.2(3) . . ?
C13 N8 Fe1 115.9(2) . . ?
C16 N8 Fe1 126.0(2) . . ?
C17 N9 C21 117.8(3) . . ?
C17 N9 Fe1 127.5(2) . . ?
C21 N9 Fe1 114.57(19) . . ?
C22 N10 C26 117.9(3) . . ?
C22 N10 Fe1 117.0(2) . . ?
C26 N10 Fe1 125.0(3) . . ?
C46 B1 C28 109.0(3) . . ?
C46 B1 C40 111.4(3) . . ?
C28 B1 C40 109.9(3) . . ?
C46 B1 C34 106.6(3) . . ?
C28 B1 C34 109.7(3) . . ?
C40 B1 C34 110.2(3) . . ?
C52 B2 C64 110.8(3) . . ?
C52 B2 C70 111.2(3) . . ?
C64 B2 C70 105.1(3) . . ?
C52 B2 C58 106.4(3) . . ?
C64 B2 C58 113.4(3) . . ?
C70 B2 C58 110.0(3) . . ?
N1 C1 C2 113.0(3) . . ?
N1 C1 H1A 109.0 . . ?
C2 C1 H1A 109.0 . . ?
N1 C1 H1B 109.0 . . ?
C2 C1 H1B 109.0 . . ?
H1A C1 H1B 107.8 . . ?
C3 C2 C1 112.3(3) . . ?
C3 C2 H2B 109.1 . . ?
C1 C2 H2B 109.1 . . ?
C3 C2 H2C 109.1 . . ?
C1 C2 H2C 109.1 . . ?
H2B C2 H2C 107.9 . . ?
N2 C3 C2 109.0(3) . . ?
N2 C3 H3B 109.9 . . ?
C2 C3 H3B 109.9 . . ?
N2 C3 H3C 109.9 . . ?
C2 C3 H3C 109.9 . . ?
H3B C3 H3C 108.3 . . ?
N1 C4 N2 126.2(3) . . ?
N1 C4 C5 115.1(3) . . ?
N2 C4 C5 118.6(3) . . ?
N4 C5 N3 126.6(3) . . ?
N4 C5 C4 115.3(3) . . ?
N3 C5 C4 118.1(3) . . ?
C7B C6 N3 112.9(4) . . ?
C7A C6 N3 112.5(5) . . ?
C7B C6 H6A 76.5 . . ?
C7A C6 H6A 109.1 . . ?
N3 C6 H6A 109.1 . . ?
C7B C6 H6B 133.4 . . ?
C7A C6 H6B 109.1 . . ?
N3 C6 H6B 109.1 . . ?
H6A C6 H6B 107.8 . . ?
C7B C6 H6C 108.1 . . ?
C7A C6 H6C 133.5 . . ?
N3 C6 H6C 108.8 . . ?
H6B C6 H6C 75.4 . . ?
C7B C6 H6D 110.2 . . ?
C7A C6 H6D 78.1 . . ?
N3 C6 H6D 108.9 . . ?
H6A C6 H6D 134.3 . . ?
H6C C6 H6D 107.7 . . ?
C8 C7A C6 121.4(8) . . ?
C8 C7A H6D 140.8 . . ?
C8 C7A H7A 107.0 . . ?
C6 C7A H7A 107.0 . . ?
H6D C7A H7A 111.3 . . ?
C8 C7A H7B 107.0 . . ?
C6 C7A H7B 107.0 . . ?
H6D C7A H7B 69.7 . . ?
H7A C7A H7B 106.7 . . ?
C6 C7A H8D 142.1 . . ?
H6D C7A H8D 128.0 . . ?
H7A C7A H8D 110.1 . . ?
H7B C7A H8D 69.3 . . ?
C6 C7B C8 113.4(6) . . ?
C6 C7B H7C 108.9 . . ?
C8 C7B H7C 108.9 . . ?
C6 C7B H7D 108.9 . . ?
C8 C7B H7D 108.9 . . ?
H7C C7B H7D 107.7 . . ?
C7A C8 N4 115.9(5) . . ?
N4 C8 C7B 112.2(4) . . ?
C7A C8 H8A 108.3 . . ?
N4 C8 H8A 108.3 . . ?
C7B C8 H8A 133.9 . . ?
C7A C8 H8B 108.3 . . ?
N4 C8 H8B 108.3 . . ?
C7B C8 H8B 79.9 . . ?
H8A C8 H8B 107.4 . . ?
C7A C8 H8C 129.1 . . ?
N4 C8 H8C 109.1 . . ?
C7B C8 H8C 108.3 . . ?
H8A C8 H8C 77.3 . . ?
C7A C8 H8D 79.0 . . ?
N4 C8 H8D 109.2 . . ?
C7B C8 H8D 110.2 . . ?
H8B C8 H8D 133.1 . . ?
H8C C8 H8D 107.8 . . ?
N5 C9 C10 112.1(3) . . ?
N5 C9 H9A 109.2 . . ?
C10 C9 H9A 109.2 . . ?
N5 C9 H9B 109.2 . . ?
C10 C9 H9B 109.2 . . ?
H9A C9 H9B 107.9 . . ?
C9 C10 C11 111.6(4) . . ?
C9 C10 H10A 109.3 . . ?
C11 C10 H10A 109.3 . . ?
C9 C10 H10B 109.3 . . ?
C11 C10 H10B 109.3 . . ?
H10A C10 H10B 108.0 . . ?
N6 C11 C10 108.5(3) . . ?
N6 C11 H11A 110.0 . . ?
C10 C11 H11A 110.0 . . ?
N6 C11 H11B 110.0 . . ?
C10 C11 H11B 110.0 . . ?
H11A C11 H11B 108.4 . . ?
N5 C12 N6 126.3(3) . . ?
N5 C12 C13 115.1(3) . . ?
N6 C12 C13 118.5(3) . . ?
N8 C13 N7 126.5(3) . . ?
N8 C13 C12 114.7(3) . . ?
N7 C13 C12 118.8(3) . . ?
C15B C14 N7 111.4(5) . . ?
N7 C14 C15A 108.9(4) . . ?
C15B C14 H14A 136.6 . . ?
N7 C14 H14A 109.9 . . ?
C15A C14 H14A 109.9 . . ?
C15B C14 H14B 68.8 . . ?
N7 C14 H14B 109.9 . . ?
C15A C14 H14B 109.9 . . ?
H14A C14 H14B 108.3 . . ?
C15B C14 H14C 111.5 . . ?
N7 C14 H14C 109.5 . . ?
C15A C14 H14C 140.4 . . ?
H14A C14 H14C 65.0 . . ?
H14B C14 H14C 46.5 . . ?
C15B C14 H14D 106.5 . . ?
N7 C14 H14D 109.7 . . ?
C15A C14 H14D 67.0 . . ?
H14A C14 H14D 45.8 . . ?
H14B C14 H14D 138.7 . . ?
H14C C14 H14D 108.1 . . ?
C16 C15A C14 111.2(6) . . ?
C16 C15A H14D 142.8 . . ?
C16 C15A H15A 109.4 . . ?
C14 C15A H15A 109.4 . . ?
H14D C15A H15A 103.0 . . ?
C16 C15A H15B 109.4 . . ?
C14 C15A H15B 109.4 . . ?
H14D C15A H15B 76.4 . . ?
H15A C15A H15B 108.0 . . ?
C14 C15A H16D 142.2 . . ?
H14D C15A H16D 144.7 . . ?
H15A C15A H16D 104.5 . . ?
H15B C15A H16D 74.3 . . ?
C14 C15B C16 115.7(7) . . ?
C14 C15B H15C 108.4 . . ?
C16 C15B H15C 108.4 . . ?
C14 C15B H15D 108.4 . . ?
C16 C15B H15D 108.4 . . ?
H15C C15B H15D 107.4 . . ?
N8 C16 C15A 114.6(4) . . ?
N8 C16 C15B 112.9(4) . . ?
N8 C16 H16A 108.6 . . ?
C15A C16 H16A 108.6 . . ?
C15B C16 H16A 69.4 . . ?
N8 C16 H16B 108.6 . . ?
C15A C16 H16B 108.6 . . ?
C15B C16 H16B 137.0 . . ?
H16A C16 H16B 107.6 . . ?
N8 C16 H16C 109.4 . . ?
C15A C16 H16C 135.1 . . ?
C15B C16 H16C 110.9 . . ?
H16A C16 H16C 46.2 . . ?
H16B C16 H16C 63.6 . . ?
N8 C16 H16D 109.3 . . ?
C15A C16 H16D 65.7 . . ?
C15B C16 H16D 106.3 . . ?
H16A C16 H16D 140.0 . . ?
H16B C16 H16D 47.4 . . ?
H16C C16 H16D 107.9 . . ?
N9 C17 C18 122.2(3) . . ?
N9 C17 C27A 120.6(4) . . ?
C18 C17 C27A 117.1(4) . . ?
N9 C17 H17B 118.9 . . ?
C18 C17 H17B 118.9 . . ?
C19 C18 C17 119.6(4) . . ?
C19 C18 H18A 120.2 . . ?
C17 C18 H18A 120.2 . . ?
C18 C19 C20 119.0(4) . . ?
C18 C19 H19A 120.5 . . ?
C20 C19 H19A 120.5 . . ?
C21 C20 C19 119.8(4) . . ?
C21 C20 H20A 120.1 . . ?
C19 C20 H20A 120.1 . . ?
N9 C21 C20 121.4(3) . . ?
N9 C21 C22 116.0(3) . . ?
C20 C21 C22 122.5(3) . . ?
N10 C22 C23 121.6(3) . . ?
N10 C22 C21 115.3(3) . . ?
C23 C22 C21 123.1(3) . . ?
C24 C23 C22 119.1(4) . . ?
C24 C23 H23A 120.5 . . ?
C22 C23 H23A 120.5 . . ?
C25 C24 C23 119.9(4) . . ?
C25 C24 H24A 120.0 . . ?
C23 C24 H24A 120.0 . . ?
C24 C25 C26 118.7(4) . . ?
C24 C25 H25A 120.6 . . ?
C26 C25 H25A 120.6 . . ?
N10 C26 C25 122.7(4) . . ?
N10 C26 C27B 126.8(12) . . ?
C25 C26 C27B 106.9(12) . . ?
N10 C26 H26A 118.6 . . ?
C25 C26 H26A 118.6 . . ?
C17 C27A H27A 109.5 . . ?
C17 C27A H27B 109.5 . . ?
C17 C27A H27C 109.5 . . ?
C26 C27B H27D 109.5 . . ?
C26 C27B H27E 109.5 . . ?
H27D C27B H27E 109.5 . . ?
C26 C27B H27F 109.5 . . ?
H27D C27B H27F 109.5 . . ?
H27E C27B H27F 109.5 . . ?
C29 C28 C33 114.5(3) . . ?
C29 C28 B1 123.7(3) . . ?
C33 C28 B1 121.8(3) . . ?
C30 C29 C28 123.1(3) . . ?
C30 C29 H29A 118.5 . . ?
C28 C29 H29A 118.5 . . ?
C31 C30 C29 120.3(4) . . ?
C31 C30 H30A 119.8 . . ?
C29 C30 H30A 119.8 . . ?
C32 C31 C30 118.4(4) . . ?
C32 C31 H31A 120.8 . . ?
C30 C31 H31A 120.8 . . ?
C31 C32 C33 120.3(4) . . ?
C31 C32 H32A 119.9 . . ?
C33 C32 H32A 119.9 . . ?
C32 C33 C28 123.4(4) . . ?
C32 C33 H33A 118.3 . . ?
C28 C33 H33A 118.3 . . ?
C35 C34 C39 114.8(3) . . ?
C35 C34 B1 122.9(3) . . ?
C39 C34 B1 121.8(3) . . ?
C34 C35 C36 123.4(3) . . ?
C34 C35 H35A 118.3 . . ?
C36 C35 H35A 118.3 . . ?
C37 C36 C35 119.6(4) . . ?
C37 C36 H36A 120.2 . . ?
C35 C36 H36A 120.2 . . ?
C38 C37 C36 119.0(4) . . ?
C38 C37 H37A 120.5 . . ?
C36 C37 H37A 120.5 . . ?
C37 C38 C39 120.9(4) . . ?
C37 C38 H38A 119.6 . . ?
C39 C38 H38A 119.6 . . ?
C38 C39 C34 122.3(4) . . ?
C38 C39 H39A 118.9 . . ?
C34 C39 H39A 118.9 . . ?
C41 C40 C45 113.2(3) . . ?
C41 C40 B1 124.4(3) . . ?
C45 C40 B1 122.4(3) . . ?
C42 C41 C40 123.9(4) . . ?
C42 C41 H41A 118.1 . . ?
C40 C41 H41A 118.1 . . ?
C43 C42 C41 120.2(4) . . ?
C43 C42 H42A 119.9 . . ?
C41 C42 H42A 119.9 . . ?
C44 C43 C42 119.3(4) . . ?
C44 C43 H43A 120.3 . . ?
C42 C43 H43A 120.3 . . ?
C43 C44 C45 119.4(4) . . ?
C43 C44 H44A 120.3 . . ?
C45 C44 H44A 120.3 . . ?
C44 C45 C40 123.9(4) . . ?
C44 C45 H45A 118.0 . . ?
C40 C45 H45A 118.0 . . ?
C47 C46 C51 114.0(3) . . ?
C47 C46 B1 123.9(3) . . ?
C51 C46 B1 122.0(3) . . ?
C48 C47 C46 123.3(3) . . ?
C48 C47 H47A 118.4 . . ?
C46 C47 H47A 118.4 . . ?
C49 C48 C47 120.0(4) . . ?
C49 C48 H48A 120.0 . . ?
C47 C48 H48A 120.0 . . ?
C50 C49 C48 118.7(3) . . ?
C50 C49 H49A 120.6 . . ?
C48 C49 H49A 120.6 . . ?
C49 C50 C51 120.6(3) . . ?
C49 C50 H50A 119.7 . . ?
C51 C50 H50A 119.7 . . ?
C50 C51 C46 123.3(3) . . ?
C50 C51 H51A 118.3 . . ?
C46 C51 H51A 118.3 . . ?
C53 C52 C57 114.5(3) . . ?
C53 C52 B2 125.0(3) . . ?
C57 C52 B2 120.5(3) . . ?
C52 C53 C54 122.5(4) . . ?
C52 C53 H53A 118.7 . . ?
C54 C53 H53A 118.7 . . ?
C55 C54 C53 120.4(3) . . ?
C55 C54 H54A 119.8 . . ?
C53 C54 H54A 119.8 . . ?
C54 C55 C56 119.1(3) . . ?
C54 C55 H55A 120.4 . . ?
C56 C55 H55A 120.4 . . ?
C55 C56 C57 119.9(4) . . ?
C55 C56 H56A 120.1 . . ?
C57 C56 H56A 120.1 . . ?
C56 C57 C52 123.6(3) . . ?
C56 C57 H57A 118.2 . . ?
C52 C57 H57A 118.2 . . ?
C63 C58 C59 113.6(3) . . ?
C63 C58 B2 126.7(3) . . ?
C59 C58 B2 119.7(3) . . ?
C60 C59 C58 124.2(3) . . ?
C60 C59 H59A 117.9 . . ?
C58 C59 H59A 117.9 . . ?
C61 C60 C59 119.7(4) . . ?
C61 C60 H60A 120.2 . . ?
C59 C60 H60A 120.2 . . ?
C62 C61 C60 118.9(4) . . ?
C62 C61 H61A 120.6 . . ?
C60 C61 H61A 120.6 . . ?
C61 C62 C63 120.9(4) . . ?
C61 C62 H62A 119.5 . . ?
C63 C62 H62A 119.5 . . ?
C58 C63 C62 122.7(4) . . ?
C58 C63 H63A 118.6 . . ?
C62 C63 H63A 118.6 . . ?
C65 C64 C69 114.6(3) . . ?
C65 C64 B2 124.3(3) . . ?
C69 C64 B2 120.6(3) . . ?
C64 C65 C66 123.6(4) . . ?
C64 C65 H65A 118.2 . . ?
C66 C65 H65A 118.2 . . ?
C67 C66 C65 119.6(5) . . ?
C67 C66 H66A 120.2 . . ?
C65 C66 H66A 120.2 . . ?
C68 C67 C66 118.6(5) . . ?
C68 C67 H67A 120.7 . . ?
C66 C67 H67A 120.7 . . ?
C67 C68 C69 121.6(5) . . ?
C67 C68 H68A 119.2 . . ?
C69 C68 H68A 119.2 . . ?
C68 C69 C64 122.0(5) . . ?
C68 C69 H69A 119.0 . . ?
C64 C69 H69A 119.0 . . ?
C75 C70 C71 114.4(3) . . ?
C75 C70 B2 125.3(3) . . ?
C71 C70 B2 120.3(3) . . ?
C72 C71 C70 123.5(4) . . ?
C72 C71 H71A 118.2 . . ?
C70 C71 H71A 118.2 . . ?
C73 C72 C71 119.6(4) . . ?
C73 C72 H72A 120.2 . . ?
C71 C72 H72A 120.2 . . ?
C74 C73 C72 118.9(4) . . ?
C74 C73 H73A 120.5 . . ?
C72 C73 H73A 120.5 . . ?
C73 C74 C75 121.0(4) . . ?
C73 C74 H74A 119.5 . . ?
C75 C74 H74A 119.5 . . ?
C70 C75 C74 122.5(4) . . ?
C70 C75 H75A 118.7 . . ?
C74 C75 H75A 118.7 . . ?

loop_
_geom_bond_atom_site_label_1
_geom_bond_atom_site_label_2
_geom_bond_distance
_geom_bond_site_symmetry_2
_geom_bond_publ_flag
Fe1 N5 2.094(3) . ?
Fe1 N8 2.107(3) . ?
Fe1 N10 2.116(3) . ?
Fe1 N4 2.117(3) . ?
Fe1 N1 2.127(2) . ?
Fe1 N9 2.151(3) . ?
N1 C4 1.297(4) . ?
N1 C1 1.455(4) . ?
N2 C4 1.334(4) . ?
N2 C3 1.451(4) . ?
N2 H2A 0.8600 . ?
N3 C5 1.344(4) . ?
N3 C6 1.456(4) . ?
N3 H3A 0.8600 . ?
N4 C5 1.281(4) . ?
N4 C8 1.462(4) . ?
N5 C12 1.294(4) . ?
N5 C9 1.471(4) . ?
N6 C12 1.335(4) . ?
N6 C11 1.460(5) . ?
N6 H6E 0.8600 . ?
N7 C13 1.337(4) . ?
N7 C14 1.457(4) . ?
N7 H7E 0.8600 . ?
N8 C13 1.286(4) . ?
N8 C16 1.462(4) . ?
N9 C17 1.345(4) . ?
N9 C21 1.356(4) . ?
N10 C22 1.338(4) . ?
N10 C26 1.341(4) . ?
B1 C46 1.646(5) . ?
B1 C28 1.646(5) . ?
B1 C40 1.651(5) . ?
B1 C34 1.655(5) . ?
B2 C52 1.635(5) . ?
B2 C64 1.649(5) . ?
B2 C70 1.651(5) . ?
B2 C58 1.655(5) . ?
C1 C2 1.492(5) . ?
C1 H1A 0.9700 . ?
C1 H1B 0.9700 . ?
C2 C3 1.478(5) . ?
C2 H2B 0.9700 . ?
C2 H2C 0.9700 . ?
C3 H3B 0.9700 . ?
C3 H3C 0.9700 . ?
C4 C5 1.498(4) . ?
C6 C7B 1.361(7) . ?
C6 C7A 1.419(11) . ?
C6 H6A 0.9700 . ?
C6 H6B 0.9700 . ?
C6 H6C 0.9700 . ?
C6 H6D 0.9700 . ?
C7A C8 1.378(10) . ?
C7A H7A 0.9700 . ?
C7A H7B 0.9700 . ?
C7B C8 1.555(8) . ?
C7B H7C 0.9700 . ?
C7B H7D 0.9700 . ?
C8 H8A 0.9700 . ?
C8 H8B 0.9700 . ?
C8 H8C 0.9700 . ?
C8 H8D 0.9700 . ?
C9 C10 1.486(5) . ?
C9 H9A 0.9700 . ?
C9 H9B 0.9700 . ?
C10 C11 1.508(6) . ?
C10 H10A 0.9700 . ?
C10 H10B 0.9700 . ?
C11 H11A 0.9700 . ?
C11 H11B 0.9700 . ?
C12 C13 1.499(4) . ?
C14 C15B 1.407(9) . ?
C14 C15A 1.513(8) . ?
C14 H14A 0.9700 . ?
C14 H14B 0.9700 . ?
C14 H14C 0.9700 . ?
C14 H14D 0.9700 . ?
C15A C16 1.472(8) . ?
C15A H15A 0.9700 . ?
C15A H15B 0.9700 . ?
C15B C16 1.501(9) . ?
C15B H15C 0.9700 . ?
C15B H15D 0.9700 . ?
C16 H16A 0.9700 . ?
C16 H16B 0.9700 . ?
C16 H16C 0.9700 . ?
C16 H16D 0.9700 . ?
C17 C27A 1.435(8) . ?
C17 H17B 0.9300 . ?
C18 C19 1.350(5) . ?
C18 H18A 0.9300 . ?
C19 C20 1.375(5) . ?
C19 H19A 0.9300 . ?
C20 C21 1.368(5) . ?
C20 H20A 0.9300 . ?
C21 C22 1.473(4) . ?
C22 C23 1.382(4) . ?
C23 C24 1.366(5) . ?
C23 H23A 0.9300 . ?
C24 C25 1.348(6) . ?
C24 H24A 0.9300 . ?
C25 H25A 0.9300 . ?
C26 C27B 1.42(3) . ?
C26 H26A 0.9300 . ?
C27A H27A 0.9600 . ?
C27A H27B 0.9600 . ?
C27A H27C 0.9600 . ?
C27B H27D 0.9600 . ?
C27B H27E 0.9600 . ?
C27B H27F 0.9600 . ?
C28 C29 1.387(4) . ?
C28 C33 1.394(5) . ?
C29 C30 1.385(5) . ?
C29 H29A 0.9300 . ?
C30 C31 1.379(5) . ?
C30 H30A 0.9300 . ?
C31 C32 1.373(5) . ?
C31 H31A 0.9300 . ?
C32 C33 1.380(5) . ?
C32 H32A 0.9300 . ?
C33 H33A 0.9300 . ?
C34 C35 1.388(5) . ?
C34 C39 1.395(4) . ?
C35 C36 1.389(5) . ?
C35 H35A 0.9300 . ?
C36 C37 1.371(5) . ?
C36 H36A 0.9300 . ?
C37 C38 1.364(6) . ?
C37 H37A 0.9300 . ?
C38 C39 1.387(5) . ?
C38 H38A 0.9300 . ?
C39 H39A 0.9300 . ?
C40 C41 1.394(5) . ?
C40 C45 1.395(5) . ?
C41 C42 1.378(5) . ?
C41 H41A 0.9300 . ?
C42 C43 1.365(6) . ?
C42 H42A 0.9300 . ?
C43 C44 1.362(6) . ?
C43 H43A 0.9300 . ?
C44 C45 1.393(5) . ?
C44 H44A 0.9300 . ?
C45 H45A 0.9300 . ?
C46 C47 1.392(5) . ?
C46 C51 1.394(4) . ?
C47 C48 1.389(5) . ?
C47 H47A 0.9300 . ?
C48 C49 1.376(5) . ?
C48 H48A 0.9300 . ?
C49 C50 1.358(5) . ?
C49 H49A 0.9300 . ?
C50 C51 1.385(5) . ?
C50 H50A 0.9300 . ?
C51 H51A 0.9300 . ?
C52 C53 1.395(4) . ?
C52 C57 1.401(5) . ?
C53 C54 1.401(5) . ?
C53 H53A 0.9300 . ?
C54 C55 1.368(5) . ?
C54 H54A 0.9300 . ?
C55 C56 1.377(5) . ?
C55 H55A 0.9300 . ?
C56 C57 1.382(5) . ?
C56 H56A 0.9300 . ?
C57 H57A 0.9300 . ?
C58 C63 1.392(4) . ?
C58 C59 1.401(5) . ?
C59 C60 1.381(5) . ?
C59 H59A 0.9300 . ?
C60 C61 1.373(5) . ?
C60 H60A 0.9300 . ?
C61 C62 1.359(6) . ?
C61 H61A 0.9300 . ?
C62 C63 1.397(5) . ?
C62 H62A 0.9300 . ?
C63 H63A 0.9300 . ?
C64 C65 1.387(5) . ?
C64 C69 1.404(5) . ?
C65 C66 1.393(5) . ?
C65 H65A 0.9300 . ?
C66 C67 1.374(7) . ?
C66 H66A 0.9300 . ?
C67 C68 1.362(8) . ?
C67 H67A 0.9300 . ?
C68 C69 1.381(6) . ?
C68 H68A 0.9300 . ?
C69 H69A 0.9300 . ?
C70 C75 1.383(5) . ?
C70 C71 1.392(5) . ?
C71 C72 1.387(5) . ?
C71 H71A 0.9300 . ?
C72 C73 1.364(6) . ?
C72 H72A 0.9300 . ?
C73 C74 1.357(6) . ?
C73 H73A 0.9300 . ?
C74 C75 1.389(5) . ?
C74 H74A 0.9300 . ?
C75 H75A 0.9300 . ?
